data_7040777
loop_
_publ_author_name
'Sommer, Michael G.'
'Rechkemmer, Yvonne'
'Suntrup, Lisa'
'Hohloch, Stephan'
'van der Meer, Margarethe'
'van Slageren, Joris'
'Sarkar, Biprajit'

_publ_section_title
;
 Structural snapshots in the copper(ii) induced azide-nitrile
 cycloaddition: effects of peripheral ligand substituents on the formation
 of unsupported \m1,1-azido vs.\m1,4-tetrazolato bridged complexes.
;
_journal_issue 44
_journal_name_full 'Dalton transactions (Cambridge, England : 2003)'
_journal_page_first 17770
_journal_page_last 17781
_journal_paper_doi 10.1039/c6dt03073d
_journal_volume 45
_journal_year 2016
_chemical_formula_sum 'C45 H60 Cl Cu N13 O4'
_chemical_formula_weight 946.05
_space_group_crystal_system monoclinic
_space_group_IT_number 14
_space_group_name_Hall '-P 2ybc'
_space_group_name_H-M_alt 'P 1 21/c 1'
_symmetry_space_group_name_Hall '-P 2ybc'
_symmetry_space_group_name_H-M 'P 1 21/c 1'
_atom_sites_solution_hydrogens geom
_audit_creation_method SHELXL-2014/7
_audit_update_record
;
2016-09-17 deposited with the CCDC.
2016-09-30 downloaded from the CCDC.
;
_cell_angle_alpha 90.000(5)
_cell_angle_beta 100.679(5)
_cell_angle_gamma 90.000(5)
_cell_formula_units_Z 4
_cell_length_a 22.312(5)
_cell_length_b 16.019(5)
_cell_length_c 13.436(5)
_cell_measurement_reflns_used 5784
_cell_measurement_temperature 140(2)
_cell_measurement_theta_max 25.43
_cell_measurement_theta_min 0.93
_cell_volume 4719(3)
_computing_cell_refinement 'Saint+, 2004'
_computing_data_collection 'Bruker Smart AXS software'
_computing_data_reduction 'Saint+, 2004'
_computing_molecular_graphics 'Diamond 3D, Version 4.0'
_computing_publication_material WinGX
_computing_structure_refinement 'SHELXL-2014/7 (Sheldrick, 2014)'
_computing_structure_solution 'direct methods'
_diffrn_ambient_temperature 140(2)
_diffrn_measured_fraction_theta_full 0.999
_diffrn_measured_fraction_theta_max 0.981
_diffrn_measurement_device_type 'Bruker Smart AXS'
_diffrn_measurement_method 'omega scans'
_diffrn_radiation_type MoK\a
_diffrn_radiation_wavelength 0.71069
_diffrn_reflns_av_R_equivalents 0.0736
_diffrn_reflns_av_unetI/netI 0.0495
_diffrn_reflns_Laue_measured_fraction_full 0.999
_diffrn_reflns_Laue_measured_fraction_max 0.981
_diffrn_reflns_limit_h_max 26
_diffrn_reflns_limit_h_min -26
_diffrn_reflns_limit_k_max 19
_diffrn_reflns_limit_k_min -19
_diffrn_reflns_limit_l_max 16
_diffrn_reflns_limit_l_min -15
_diffrn_reflns_number 51599
_diffrn_reflns_point_group_measured_fraction_full 0.999
_diffrn_reflns_point_group_measured_fraction_max 0.981
_diffrn_reflns_theta_full 25.240
_diffrn_reflns_theta_max 25.419
_diffrn_reflns_theta_min 0.929
_exptl_absorpt_coefficient_mu 0.576
_exptl_absorpt_correction_T_max 0.745
_exptl_absorpt_correction_T_min 0.561
_exptl_absorpt_correction_type multi-scan
_exptl_absorpt_process_details 'Blessing, 1995'
_exptl_crystal_colour green
_exptl_crystal_density_diffrn 1.332
_exptl_crystal_description block
_exptl_crystal_F_000 1996
_exptl_crystal_size_max 0.50
_exptl_crystal_size_mid 0.48
_exptl_crystal_size_min 0.38
_refine_diff_density_max 1.162
_refine_diff_density_min -1.048
_refine_diff_density_rms 0.123
_refine_ls_extinction_method none
_refine_ls_goodness_of_fit_ref 1.151
_refine_ls_hydrogen_treatment constr
_refine_ls_matrix_type full
_refine_ls_number_parameters 586
_refine_ls_number_reflns 8548
_refine_ls_number_restraints 0
_refine_ls_restrained_S_all 1.151
_refine_ls_R_factor_all 0.1151
_refine_ls_R_factor_gt 0.0654
_refine_ls_shift/su_max 0.000
_refine_ls_shift/su_mean 0.000
_refine_ls_structure_factor_coef Fsqd
_refine_ls_weighting_details 'w=1/[\s^2^(Fo^2^)+(0.0776P)^2^+16.6986P] where P=(Fo^2^+2Fc^2^)/3'
_refine_ls_weighting_scheme calc
_refine_ls_wR_factor_gt 0.1529
_refine_ls_wR_factor_ref 0.2088
_reflns_Friedel_coverage 0.000
_reflns_number_gt 5784
_reflns_number_total 8548
_reflns_threshold_expression 'I > 2\s(I)'
_cod_data_source_file c6dt03073d2.cif
_cod_data_source_block shelx
_cod_depositor_comments 'Adding full bibliography for 7040774--7040780.cif.'
_cod_database_code 7040777
_shelx_shelxl_version_number 2014/7
_shelx_space_group_comment
;
The symmetry employed for this shelxl refinement is uniquely defined
by the following loop, which should always be used as a source of
symmetry information in preference to the above space-group names.
They are only intended as comments.
;

loop_
_space_group_symop_operation_xyz
'x, y, z'
'-x, y+1/2, -z+1/2'
'-x, -y, -z'
'x, -y-1/2, z-1/2'

loop_
_atom_site_label
_atom_site_type_symbol
_atom_site_fract_x
_atom_site_fract_y
_atom_site_fract_z
_atom_site_U_iso_or_equiv
_atom_site_adp_type
_atom_site_occupancy
_atom_site_site_symmetry_order
_atom_site_calc_flag
_atom_site_refinement_flags_posn
_atom_site_refinement_flags_adp
_atom_site_refinement_flags_occupancy
_atom_site_disorder_assembly
_atom_site_disorder_group
Cu1 Cu 0.75067(2) 0.21877(3) 0.49050(4) 0.02214(18) Uani 1 1 d . . . . .
Cl10 Cl 0.93437(8) 0.32623(11) 0.40565(12) 0.0596(5) Uani 1 1 d . . . . .
N32 N 0.63811(18) 0.0921(3) 0.6542(3) 0.0274(9) Uani 1 1 d . . . . .
N12 N 0.75176(17) 0.4722(2) 0.5188(3) 0.0266(9) Uani 1 1 d . . . . .
N31 N 0.64191(17) 0.1273(3) 0.5667(3) 0.0264(9) Uani 1 1 d . . . . .
N1 N 0.80867(16) 0.2222(2) 0.6331(3) 0.0198(8) Uani 1 1 d . . . . .
N10 N 0.75060(16) 0.3421(2) 0.5164(3) 0.0213(8) Uani 1 1 d . . . . .
N30 N 0.69865(17) 0.1509(2) 0.5762(3) 0.0252(8) Uani 1 1 d . . . . .
N21 N 0.82389(17) 0.0880(2) 0.3992(3) 0.0250(8) Uani 1 1 d . . . . .
C33 C 0.5817(2) 0.0580(3) 0.6725(4) 0.0307(11) Uani 1 1 d . . . . .
N11 N 0.73290(17) 0.4066(2) 0.4620(3) 0.0255(9) Uani 1 1 d . . . . .
N22 N 0.87891(17) 0.0547(2) 0.4307(3) 0.0267(9) Uani 1 1 d . . . . .
N3 N 0.68379(18) 0.1561(3) 0.3182(3) 0.0311(10) Uani 1 1 d . . . . .
N2 N 0.70152(18) 0.2196(3) 0.3581(3) 0.0259(9) Uani 1 1 d . . . . .
C23 C 0.8953(2) -0.0198(3) 0.3840(4) 0.0305(11) Uani 1 1 d . . . . .
C30 C 0.7960(2) 0.1497(3) 0.6925(3) 0.0248(10) Uani 1 1 d . . . . .
H30A H 0.8080 0.1613 0.7643 0.030 Uiso 1 1 calc R U . . .
H30B H 0.8190 0.1017 0.6763 0.030 Uiso 1 1 calc R U . . .
N20 N 0.81948(17) 0.1473(2) 0.4618(3) 0.0234(8) Uani 1 1 d . . . . .
C18 C 0.6833(2) 0.5882(3) 0.4983(4) 0.0364(12) Uani 1 1 d . . . . .
C11 C 0.7800(2) 0.3660(3) 0.6099(3) 0.0248(10) Uani 1 1 d . . . . .
C13 C 0.7357(2) 0.5530(3) 0.4773(4) 0.0309(11) Uani 1 1 d . . . . .
O13 O 0.8767(2) 0.3413(5) 0.4350(4) 0.097(2) Uani 1 1 d . . . . .
C22 C 0.9086(2) 0.0924(3) 0.5138(3) 0.0273(10) Uani 1 1 d . . . . .
H22 H 0.9472 0.0799 0.5503 0.033 Uiso 1 1 calc R U . . .
C14 C 0.7711(2) 0.5884(3) 0.4149(4) 0.0323(11) Uani 1 1 d . . . . .
C38 C 0.5648(2) -0.0200(3) 0.6341(4) 0.0371(12) Uani 1 1 d . . . . .
C20 C 0.8715(2) 0.2171(3) 0.6120(3) 0.0235(10) Uani 1 1 d . . . . .
H20A H 0.8839 0.2705 0.5884 0.028 Uiso 1 1 calc R U . . .
H20B H 0.9001 0.2015 0.6728 0.028 Uiso 1 1 calc R U . . .
C21 C 0.8702(2) 0.1530(3) 0.5333(3) 0.0229(10) Uani 1 1 d . . . . .
C10 C 0.7998(2) 0.3000(3) 0.6860(3) 0.0265(10) Uani 1 1 d . . . . .
H10A H 0.8376 0.3163 0.7297 0.032 Uiso 1 1 calc R U . . .
H10B H 0.7691 0.2921 0.7276 0.032 Uiso 1 1 calc R U . . .
C32 C 0.6913(2) 0.0943(3) 0.7190(3) 0.0289(11) Uani 1 1 d . . . . .
H32 H 0.6997 0.0743 0.7850 0.035 Uiso 1 1 calc R U . . .
C31 C 0.7297(2) 0.1319(3) 0.6673(3) 0.0251(10) Uani 1 1 d . . . . .
C34 C 0.5490(2) 0.1052(4) 0.7293(4) 0.0395(13) Uani 1 1 d . . . . .
C28 C 0.9339(2) -0.0124(3) 0.3152(4) 0.0343(12) Uani 1 1 d . . . . .
C53 C 0.9570(2) 0.0705(3) 0.2875(4) 0.0367(12) Uani 1 1 d . . . . .
H53 H 0.9292 0.1133 0.3043 0.044 Uiso 1 1 calc R U . . .
C17 C 0.6661(3) 0.6641(3) 0.4522(5) 0.0440(14) Uani 1 1 d . . . . .
H17 H 0.6310 0.6906 0.4642 0.053 Uiso 1 1 calc R U . . .
N4 N 0.6651(3) 0.0983(4) 0.2747(4) 0.0583(15) Uani 1 1 d . . . . .
C12 C 0.7809(2) 0.4497(3) 0.6103(4) 0.0283(10) Uani 1 1 d . . . . .
H12 H 0.7983 0.4845 0.6632 0.034 Uiso 1 1 calc R U . . .
C15 C 0.7518(3) 0.6629(3) 0.3716(4) 0.0417(13) Uani 1 1 d . . . . .
H15 H 0.7743 0.6890 0.3287 0.050 Uiso 1 1 calc R U . . .
C50 C 0.8284(3) -0.0982(4) 0.4839(4) 0.0441(14) Uani 1 1 d . . . . .
H50 H 0.8370 -0.0508 0.5304 0.053 Uiso 1 1 calc R U . . .
C63 C 0.6034(3) -0.0698(3) 0.5763(4) 0.0408(13) Uani 1 1 d . . . . .
H63 H 0.6240 -0.0311 0.5371 0.049 Uiso 1 1 calc R U . . .
C35 C 0.4959(3) 0.0693(4) 0.7490(5) 0.0484(15) Uani 1 1 d . . . . .
H35 H 0.4725 0.0981 0.7883 0.058 Uiso 1 1 calc R U . . .
C40 C 0.8295(3) 0.5484(3) 0.3986(4) 0.0390(13) Uani 1 1 d . . . . .
H40 H 0.8259 0.4883 0.4096 0.047 Uiso 1 1 calc R U . . .
C27 C 0.9501(3) -0.0860(4) 0.2738(4) 0.0474(15) Uani 1 1 d . . . . .
H27 H 0.9753 -0.0844 0.2258 0.057 Uiso 1 1 calc R U . . .
C24 C 0.8730(3) -0.0946(3) 0.4126(4) 0.0375(12) Uani 1 1 d . . . . .
C25 C 0.8911(3) -0.1647(4) 0.3692(5) 0.0537(17) Uani 1 1 d . . . . .
H25 H 0.8766 -0.2164 0.3856 0.064 Uiso 1 1 calc R U . . .
C37 C 0.5111(3) -0.0513(4) 0.6555(5) 0.0497(15) Uani 1 1 d . . . . .
H37 H 0.4976 -0.1036 0.6309 0.060 Uiso 1 1 calc R U . . .
C42 C 0.8824(3) 0.5803(4) 0.4775(5) 0.0514(15) Uani 1 1 d . . . . .
H42A H 0.8734 0.5722 0.5440 0.077 Uiso 1 1 calc R U . . .
H42B H 0.9188 0.5502 0.4718 0.077 Uiso 1 1 calc R U . . .
H42C H 0.8884 0.6387 0.4666 0.077 Uiso 1 1 calc R U . . .
O10 O 0.9771(2) 0.2988(6) 0.4906(5) 0.136(4) Uani 1 1 d . . . . .
C43 C 0.6465(2) 0.5503(4) 0.5686(5) 0.0423(13) Uani 1 1 d . . . . .
H43 H 0.6631 0.4945 0.5866 0.051 Uiso 1 1 calc R U . . .
C60 C 0.5666(3) 0.1914(4) 0.7647(5) 0.0484(16) Uani 1 1 d . . . . .
H60 H 0.6099 0.1982 0.7619 0.058 Uiso 1 1 calc R U . . .
C55 C 1.0194(3) 0.0884(5) 0.3489(5) 0.0555(17) Uani 1 1 d . . . . .
H55A H 1.0333 0.1418 0.3298 0.083 Uiso 1 1 calc R U . . .
H55B H 1.0173 0.0889 0.4196 0.083 Uiso 1 1 calc R U . . .
H55C H 1.0474 0.0459 0.3363 0.083 Uiso 1 1 calc R U . . .
C45 C 0.6529(3) 0.5999(5) 0.6645(5) 0.0569(17) Uani 1 1 d . . . . .
H45A H 0.6289 0.5746 0.7087 0.085 Uiso 1 1 calc R U . . .
H45B H 0.6950 0.6010 0.6973 0.085 Uiso 1 1 calc R U . . .
H45C H 0.6389 0.6559 0.6490 0.085 Uiso 1 1 calc R U . . .
C54 C 0.9582(3) 0.0779(4) 0.1755(4) 0.0499(15) Uani 1 1 d . . . . .
H54A H 0.9734 0.1320 0.1618 0.075 Uiso 1 1 calc R U . . .
H54B H 0.9844 0.0356 0.1564 0.075 Uiso 1 1 calc R U . . .
H54C H 0.9177 0.0708 0.1373 0.075 Uiso 1 1 calc R U . . .
C36 C 0.4776(3) -0.0071(4) 0.7118(5) 0.0551(17) Uani 1 1 d . . . . .
H36 H 0.4415 -0.0296 0.7252 0.066 Uiso 1 1 calc R U . . .
C16 C 0.6997(3) 0.7000(4) 0.3902(5) 0.0462(15) Uani 1 1 d . . . . .
H16 H 0.6874 0.7508 0.3596 0.055 Uiso 1 1 calc R U . . .
C65 C 0.5677(3) -0.1312(4) 0.5047(5) 0.0556(17) Uani 1 1 d . . . . .
H65A H 0.5948 -0.1612 0.4698 0.083 Uiso 1 1 calc R U . . .
H65B H 0.5474 -0.1697 0.5420 0.083 Uiso 1 1 calc R U . . .
H65C H 0.5379 -0.1019 0.4563 0.083 Uiso 1 1 calc R U . . .
C61 C 0.5598(4) 0.2080(5) 0.8724(5) 0.070(2) Uani 1 1 d . . . . .
H61A H 0.5719 0.2643 0.8903 0.104 Uiso 1 1 calc R U . . .
H61B H 0.5181 0.2001 0.8786 0.104 Uiso 1 1 calc R U . . .
H61C H 0.5853 0.1701 0.9168 0.104 Uiso 1 1 calc R U . . .
C51 C 0.8343(4) -0.1767(4) 0.5470(5) 0.0615(19) Uani 1 1 d . . . . .
H51A H 0.8049 -0.1757 0.5909 0.092 Uiso 1 1 calc R U . . .
H51B H 0.8271 -0.2245 0.5033 0.092 Uiso 1 1 calc R U . . .
H51C H 0.8746 -0.1798 0.5870 0.092 Uiso 1 1 calc R U . . .
C52 C 0.7632(3) -0.0880(4) 0.4253(6) 0.0603(18) Uani 1 1 d . . . . .
H52A H 0.7352 -0.0904 0.4716 0.090 Uiso 1 1 calc R U . . .
H52B H 0.7593 -0.0351 0.3912 0.090 Uiso 1 1 calc R U . . .
H52C H 0.7541 -0.1321 0.3765 0.090 Uiso 1 1 calc R U . . .
C41 C 0.8418(3) 0.5600(5) 0.2943(5) 0.0601(18) Uani 1 1 d . . . . .
H41A H 0.8796 0.5331 0.2889 0.090 Uiso 1 1 calc R U . . .
H41B H 0.8092 0.5358 0.2463 0.090 Uiso 1 1 calc R U . . .
H41C H 0.8447 0.6185 0.2805 0.090 Uiso 1 1 calc R U . . .
C64 C 0.6512(3) -0.1165(5) 0.6486(6) 0.069(2) Uani 1 1 d . . . . .
H64A H 0.6759 -0.1483 0.6110 0.104 Uiso 1 1 calc R U . . .
H64B H 0.6765 -0.0776 0.6917 0.104 Uiso 1 1 calc R U . . .
H64C H 0.6319 -0.1535 0.6891 0.104 Uiso 1 1 calc R U . . .
C44 C 0.5800(3) 0.5399(5) 0.5197(6) 0.069(2) Uani 1 1 d . . . . .
H44A H 0.5581 0.5153 0.5676 0.103 Uiso 1 1 calc R U . . .
H44B H 0.5627 0.5935 0.4991 0.103 Uiso 1 1 calc R U . . .
H44C H 0.5769 0.5042 0.4616 0.103 Uiso 1 1 calc R U . . .
C26 C 0.9300(3) -0.1606(4) 0.3020(5) 0.0581(18) Uani 1 1 d . . . . .
H26 H 0.9428 -0.2096 0.2753 0.070 Uiso 1 1 calc R U . . .
C62 C 0.5323(5) 0.2547(5) 0.6941(7) 0.086(3) Uani 1 1 d . . . . .
H62A H 0.5441 0.3098 0.7180 0.129 Uiso 1 1 calc R U . . .
H62B H 0.5414 0.2472 0.6276 0.129 Uiso 1 1 calc R U . . .
H62C H 0.4893 0.2475 0.6915 0.129 Uiso 1 1 calc R U . . .
O11 O 0.9274(5) 0.2637(4) 0.3427(5) 0.177(5) Uani 1 1 d . . . . .
O12A O 0.9316(4) 0.3943(6) 0.3241(8) 0.059(2) Uani 0.5 1 d . . P A 1
O12 O 0.9600(5) 0.4016(6) 0.4070(10) 0.067(3) Uani 0.5 1 d . . P A 2

loop_
_atom_site_aniso_label
_atom_site_aniso_U_11
_atom_site_aniso_U_22
_atom_site_aniso_U_33
_atom_site_aniso_U_23
_atom_site_aniso_U_13
_atom_site_aniso_U_12
Cu1 0.0198(3) 0.0260(3) 0.0200(3) 0.0002(2) 0.0020(2) -0.0002(2)
Cl10 0.0743(11) 0.0677(11) 0.0420(8) -0.0145(8) 0.0241(8) -0.0351(9)
N32 0.025(2) 0.034(2) 0.024(2) 0.0006(17) 0.0066(16) -0.0083(17)
N12 0.025(2) 0.026(2) 0.031(2) -0.0030(17) 0.0075(17) -0.0006(17)
N31 0.020(2) 0.035(2) 0.024(2) 0.0003(17) 0.0055(16) -0.0052(17)
N1 0.0184(18) 0.0242(19) 0.0166(17) 0.0008(15) 0.0030(14) -0.0011(15)
N10 0.0171(18) 0.0220(19) 0.0249(19) -0.0035(16) 0.0042(15) -0.0020(15)
N30 0.0186(19) 0.034(2) 0.0232(19) 0.0018(17) 0.0048(15) -0.0026(17)
N21 0.021(2) 0.031(2) 0.0232(19) 0.0005(17) 0.0038(16) 0.0033(17)
C33 0.025(3) 0.040(3) 0.027(2) 0.002(2) 0.008(2) -0.010(2)
N11 0.026(2) 0.023(2) 0.027(2) -0.0032(17) 0.0025(16) -0.0025(16)
N22 0.023(2) 0.032(2) 0.025(2) 0.0003(17) 0.0034(16) 0.0027(17)
N3 0.024(2) 0.042(3) 0.027(2) -0.001(2) 0.0036(17) -0.004(2)
N2 0.027(2) 0.030(2) 0.0184(18) 0.0002(17) -0.0006(16) 0.0012(18)
C23 0.030(3) 0.034(3) 0.026(2) 0.000(2) 0.003(2) 0.011(2)
C30 0.023(2) 0.032(3) 0.018(2) 0.0066(19) 0.0003(18) -0.001(2)
N20 0.023(2) 0.028(2) 0.0202(19) -0.0003(16) 0.0055(15) -0.0018(16)
C18 0.032(3) 0.033(3) 0.044(3) -0.008(2) 0.005(2) 0.000(2)
C11 0.019(2) 0.032(3) 0.025(2) -0.006(2) 0.0097(18) -0.0043(19)
C13 0.032(3) 0.026(3) 0.034(3) -0.006(2) 0.004(2) -0.006(2)
O13 0.041(3) 0.174(6) 0.077(4) 0.066(4) 0.012(3) 0.000(3)
C22 0.022(2) 0.034(3) 0.025(2) 0.001(2) 0.0031(19) -0.001(2)
C14 0.035(3) 0.029(3) 0.032(3) -0.004(2) 0.004(2) -0.005(2)
C38 0.031(3) 0.040(3) 0.041(3) 0.003(2) 0.007(2) -0.007(2)
C20 0.019(2) 0.033(3) 0.020(2) -0.0027(19) 0.0053(17) -0.0034(19)
C21 0.020(2) 0.028(2) 0.021(2) 0.0028(18) 0.0030(18) -0.0043(19)
C10 0.024(2) 0.038(3) 0.018(2) -0.0026(19) 0.0044(18) -0.004(2)
C32 0.026(2) 0.040(3) 0.020(2) 0.002(2) 0.0013(19) -0.006(2)
C31 0.024(2) 0.032(3) 0.021(2) 0.0009(19) 0.0058(18) -0.002(2)
C34 0.036(3) 0.052(3) 0.035(3) -0.004(2) 0.017(2) -0.012(3)
C28 0.030(3) 0.042(3) 0.030(3) 0.002(2) 0.005(2) 0.013(2)
C53 0.028(3) 0.045(3) 0.039(3) 0.004(2) 0.010(2) 0.012(2)
C17 0.039(3) 0.031(3) 0.061(4) -0.005(3) 0.006(3) 0.003(2)
N4 0.056(3) 0.058(3) 0.055(3) -0.018(3) -0.003(3) -0.019(3)
C12 0.024(2) 0.031(3) 0.030(3) -0.008(2) 0.006(2) -0.004(2)
C15 0.048(3) 0.033(3) 0.045(3) 0.000(2) 0.009(3) -0.010(3)
C50 0.052(4) 0.041(3) 0.042(3) -0.008(3) 0.017(3) -0.012(3)
C63 0.036(3) 0.034(3) 0.053(3) 0.004(3) 0.012(3) -0.003(2)
C35 0.039(3) 0.060(4) 0.054(4) -0.013(3) 0.027(3) -0.018(3)
C40 0.045(3) 0.031(3) 0.044(3) 0.000(2) 0.017(3) -0.004(2)
C27 0.050(4) 0.052(4) 0.044(3) 0.000(3) 0.019(3) 0.022(3)
C24 0.046(3) 0.035(3) 0.030(3) -0.004(2) 0.003(2) 0.001(2)
C25 0.082(5) 0.031(3) 0.049(4) -0.004(3) 0.013(3) 0.000(3)
C37 0.043(3) 0.044(3) 0.066(4) -0.005(3) 0.018(3) -0.018(3)
C42 0.039(3) 0.057(4) 0.058(4) 0.003(3) 0.011(3) 0.001(3)
O10 0.039(3) 0.282(10) 0.077(4) -0.098(5) -0.017(3) 0.015(4)
C43 0.034(3) 0.036(3) 0.060(4) 0.001(3) 0.017(3) 0.006(2)
C60 0.040(3) 0.054(4) 0.056(4) -0.025(3) 0.022(3) -0.018(3)
C55 0.037(3) 0.075(5) 0.053(4) 0.024(3) 0.004(3) 0.002(3)
C45 0.049(4) 0.073(5) 0.050(4) -0.001(3) 0.011(3) -0.003(3)
C54 0.047(4) 0.063(4) 0.042(3) 0.014(3) 0.014(3) 0.017(3)
C36 0.041(3) 0.055(4) 0.077(5) -0.009(3) 0.033(3) -0.022(3)
C16 0.051(4) 0.029(3) 0.054(4) 0.003(3) -0.002(3) 0.003(3)
C65 0.051(4) 0.048(4) 0.066(4) -0.010(3) 0.005(3) 0.002(3)
C61 0.071(5) 0.084(5) 0.061(4) -0.034(4) 0.030(4) -0.017(4)
C51 0.080(5) 0.060(4) 0.045(4) -0.003(3) 0.012(3) -0.025(4)
C52 0.055(4) 0.052(4) 0.077(5) 0.005(3) 0.018(4) -0.012(3)
C41 0.061(4) 0.072(5) 0.053(4) -0.006(3) 0.027(3) -0.011(4)
C64 0.061(5) 0.058(4) 0.084(5) 0.000(4) 0.001(4) 0.010(4)
C44 0.039(4) 0.098(6) 0.071(5) -0.011(4) 0.017(3) -0.019(4)
C26 0.080(5) 0.043(4) 0.053(4) -0.010(3) 0.017(4) 0.019(3)
C62 0.118(8) 0.046(4) 0.089(6) -0.014(4) 0.007(5) -0.019(5)
O11 0.328(13) 0.085(5) 0.069(4) -0.032(4) -0.094(6) 0.089(6)
O12A 0.059(6) 0.056(6) 0.071(6) -0.002(5) 0.039(5) -0.021(5)
O12 0.072(7) 0.042(5) 0.099(8) 0.000(6) 0.046(6) -0.003(5)

loop_
_atom_type_symbol
_atom_type_description
_atom_type_scat_dispersion_real
_atom_type_scat_dispersion_imag
_atom_type_scat_source
C C 0.0033 0.0016 'International Tables Vol C Tables 4.2.6.8 and 6.1.1.4'
H H 0.0000 0.0000 'International Tables Vol C Tables 4.2.6.8 and 6.1.1.4'
N N 0.0061 0.0033 'International Tables Vol C Tables 4.2.6.8 and 6.1.1.4'
O O 0.0106 0.0060 'International Tables Vol C Tables 4.2.6.8 and 6.1.1.4'
Cl Cl 0.1484 0.1585 'International Tables Vol C Tables 4.2.6.8 and 6.1.1.4'
Cu Cu 0.3201 1.2651 'International Tables Vol C Tables 4.2.6.8 and 6.1.1.4'

loop_
_geom_angle_atom_site_label_1
_geom_angle_atom_site_label_2
_geom_angle_atom_site_label_3
_geom_angle
N2 Cu1 N10 97.81(16)
N2 Cu1 N20 98.80(16)
N10 Cu1 N20 128.29(15)
N2 Cu1 N30 103.65(16)
N10 Cu1 N30 113.52(15)
N20 Cu1 N30 109.40(15)
N2 Cu1 N1 176.60(16)
N10 Cu1 N1 80.57(14)
N20 Cu1 N1 80.02(14)
N30 Cu1 N1 79.75(14)
O11 Cl10 O12 134.7(7)
O11 Cl10 O10 105.5(4)
O12 Cl10 O10 92.7(7)
O11 Cl10 O13 107.6(6)
O12 Cl10 O13 104.4(5)
O10 Cl10 O13 109.5(3)
O11 Cl10 O12A 95.6(5)
O10 Cl10 O12A 136.6(5)
O13 Cl10 O12A 99.0(4)
N31 N32 C32 111.9(4)
N31 N32 C33 121.2(4)
C32 N32 C33 126.8(4)
N11 N12 C12 111.5(4)
N11 N12 C13 117.8(4)
C12 N12 C13 130.7(4)
N30 N31 N32 105.0(4)
C30 N1 C10 110.7(3)
C30 N1 C20 110.1(3)
C10 N1 C20 110.9(3)
C30 N1 Cu1 109.1(3)
C10 N1 Cu1 110.3(3)
C20 N1 Cu1 105.5(2)
N11 N10 C11 110.1(4)
N11 N10 Cu1 134.7(3)
C11 N10 Cu1 115.0(3)
N31 N30 C31 110.8(4)
N31 N30 Cu1 136.6(3)
C31 N30 Cu1 112.4(3)
N20 N21 N22 105.4(4)
C34 C33 C38 124.8(5)
C34 C33 N32 117.2(5)
C38 C33 N32 118.0(4)
N10 N11 N12 106.3(4)
C22 N22 N21 111.7(4)
C22 N22 C23 128.3(4)
N21 N22 C23 119.4(4)
N4 N3 N2 175.5(5)
N3 N2 Cu1 120.1(3)
C24 C23 C28 124.2(5)
C24 C23 N22 118.0(4)
C28 C23 N22 117.7(5)
N1 C30 C31 108.2(4)
N21 N20 C21 111.2(4)
N21 N20 Cu1 134.5(3)
C21 N20 Cu1 113.3(3)
C13 C18 C17 116.4(5)
C13 C18 C43 123.5(5)
C17 C18 C43 120.1(5)
C12 C11 N10 106.8(4)
C12 C11 C10 135.2(4)
N10 C11 C10 117.9(4)
C18 C13 C14 124.3(5)
C18 C13 N12 116.9(4)
C14 C13 N12 118.7(4)
N22 C22 C21 104.7(4)
C15 C14 C13 116.6(5)
C15 C14 C40 121.7(5)
C13 C14 C40 121.6(5)
C37 C38 C33 116.1(5)
C37 C38 C63 121.6(5)
C33 C38 C63 122.3(5)
C21 C20 N1 106.4(3)
N20 C21 C22 107.0(4)
N20 C21 C20 117.6(4)
C22 C21 C20 135.3(4)
N1 C10 C11 108.9(3)
N32 C32 C31 104.5(4)
N30 C31 C32 107.8(4)
N30 C31 C30 119.6(4)
C32 C31 C30 132.5(4)
C33 C34 C35 116.0(5)
C33 C34 C60 123.5(5)
C35 C34 C60 120.5(5)
C23 C28 C27 116.1(5)
C23 C28 C53 121.9(5)
C27 C28 C53 122.0(5)
C28 C53 C55 111.0(5)
C28 C53 C54 112.8(5)
C55 C53 C54 110.1(5)
C16 C17 C18 120.7(5)
N12 C12 C11 105.3(4)
C14 C15 C16 121.0(5)
C24 C50 C51 113.0(5)
C24 C50 C52 110.3(5)
C51 C50 C52 110.7(5)
C38 C63 C65 113.2(5)
C38 C63 C64 109.9(5)
C65 C63 C64 108.5(5)
C36 C35 C34 120.8(6)
C41 C40 C14 113.6(5)
C41 C40 C42 111.0(5)
C14 C40 C42 109.7(5)
C26 C27 C28 121.0(6)
C25 C24 C23 116.5(5)
C25 C24 C50 121.7(5)
C23 C24 C50 121.7(5)
C24 C25 C26 121.3(6)
C36 C37 C38 121.1(6)
C18 C43 C45 110.7(5)
C18 C43 C44 112.4(5)
C45 C43 C44 111.1(5)
C34 C60 C62 110.5(5)
C34 C60 C61 113.7(6)
C62 C60 C61 111.0(6)
C35 C36 C37 121.1(5)
C17 C16 C15 121.1(5)
C27 C26 C25 120.8(6)

loop_
_geom_bond_atom_site_label_1
_geom_bond_atom_site_label_2
_geom_bond_distance
Cu1 N2 1.909(4)
Cu1 N10 2.006(4)
Cu1 N20 2.008(4)
Cu1 N30 2.086(4)
Cu1 N1 2.105(3)
Cl10 O11 1.301(6)
Cl10 O12 1.335(9)
Cl10 O10 1.414(7)
Cl10 O13 1.436(5)
Cl10 O12A 1.539(10)
N32 N31 1.320(5)
N32 C32 1.335(6)
N32 C33 1.436(6)
N12 N11 1.322(5)
N12 C12 1.330(6)
N12 C13 1.429(6)
N31 N30 1.305(5)
N1 C30 1.466(6)
N1 C10 1.466(6)
N1 C20 1.484(5)
N10 N11 1.284(5)
N10 C11 1.360(6)
N30 C31 1.326(6)
N21 N20 1.285(5)
N21 N22 1.334(5)
C33 C34 1.374(7)
C33 C38 1.378(7)
N22 C22 1.333(6)
N22 C23 1.427(6)
N3 N4 1.133(6)
N3 N2 1.184(6)
C23 C24 1.380(7)
C23 C28 1.380(7)
C30 C31 1.484(6)
N20 C21 1.344(6)
C18 C13 1.374(7)
C18 C17 1.386(8)
C18 C43 1.491(8)
C11 C12 1.340(7)
C11 C10 1.479(7)
C13 C14 1.376(7)
C22 C21 1.352(7)
C14 C15 1.363(8)
C14 C40 1.503(7)
C38 C37 1.376(7)
C38 C63 1.493(8)
C20 C21 1.469(6)
C32 C31 1.342(6)
C34 C35 1.385(7)
C34 C60 1.490(8)
C28 C27 1.381(8)
C28 C53 1.496(8)
C53 C55 1.509(8)
C53 C54 1.515(8)
C17 C16 1.349(9)
C15 C16 1.367(8)
C50 C24 1.505(8)
C50 C51 1.509(9)
C50 C52 1.528(9)
C63 C65 1.499(8)
C63 C64 1.502(9)
C35 C36 1.357(9)
C40 C41 1.489(8)
C40 C42 1.522(8)
C27 C26 1.355(9)
C24 C25 1.361(8)
C25 C26 1.364(9)
C37 C36 1.357(9)
C43 C45 1.498(8)
C43 C44 1.518(8)
C60 C62 1.498(11)
C60 C61 1.506(8)
